data_2239549
loop_
_publ_author_name
'Li, Jian'
'Ma, Jia Qi'
'Mo, Wei Min'
'Shen, Zhen Lu'

_publ_section_title
;
 7,7-[Ethane-1,2-diylbis(oxy)]-2-[hydroxy(phenyl)methyl]bicyclo[3.3.1]nonan-3-one
;
_journal_coeditor_code IS5345
_journal_issue 6
_journal_name_full 'Acta Crystallographica Section E'
_journal_page_first o665
_journal_paper_doi 10.1107/S1600536814009040
_journal_volume 70
_journal_year 2014
_chemical_formula_iupac 'C18 H22 O4'
_chemical_formula_moiety 'C18 H22 O4'
_chemical_formula_sum 'C18 H22 O4'
_chemical_formula_weight 302.36
_chemical_name_systematic
;
7,7-[Ethane-1,2-diylbis(oxy)]-2-[hydroxy(phenyl)methyl]bicyclo[3.3.1]nonan-3-one
;
_space_group_crystal_system orthorhombic
_space_group_IT_number 19
_space_group_name_Hall 'P 2ac 2ab'
_space_group_name_H-M_alt 'P 21 21 21'
_symmetry_space_group_name_Hall 'P 2ac 2ab'
_symmetry_space_group_name_H-M 'P 21 21 21'
_atom_sites_solution_hydrogens geom
_atom_sites_solution_primary direct
_atom_sites_solution_secondary difmap
_audit_creation_method SHELXL-97
_cell_angle_alpha 90.00
_cell_angle_beta 90.00
_cell_angle_gamma 90.00
_cell_formula_units_Z 4
_cell_length_a 9.1465(3)
_cell_length_b 10.0346(4)
_cell_length_c 16.6469(6)
_cell_measurement_reflns_used 1165
_cell_measurement_temperature 293(2)
_cell_measurement_theta_max 24.41
_cell_measurement_theta_min 2.40
_cell_volume 1527.88(10)
_computing_cell_refinement 'SAINT (Bruker, 2000)'
_computing_data_collection 'SMART (Bruker, 2000)'
_computing_data_reduction 'SAINT (Bruker, 2000)'
_computing_molecular_graphics 'SHELXTL (Sheldrick, 2008)'
_computing_publication_material 'SHELXTL (Sheldrick, 2008)'
_computing_structure_refinement 'SHELXTL (Sheldrick, 2008)'
_computing_structure_solution 'SHELXTL (Sheldrick, 2008)'
_diffrn_ambient_temperature 293(2)
_diffrn_measured_fraction_theta_full 0.997
_diffrn_measured_fraction_theta_max 0.997
_diffrn_measurement_device_type 'Bruker SMART CCD area detector'
_diffrn_measurement_method '\f and \w scans'
_diffrn_radiation_monochromator graphite
_diffrn_radiation_source 'fine-focus sealed tube'
_diffrn_radiation_type MoK\a
_diffrn_radiation_wavelength 0.71073
_diffrn_reflns_av_R_equivalents 0.0262
_diffrn_reflns_av_sigmaI/netI 0.0157
_diffrn_reflns_limit_h_max 11
_diffrn_reflns_limit_h_min -10
_diffrn_reflns_limit_k_max 12
_diffrn_reflns_limit_k_min -12
_diffrn_reflns_limit_l_max 20
_diffrn_reflns_limit_l_min -20
_diffrn_reflns_number 12383
_diffrn_reflns_theta_full 25.99
_diffrn_reflns_theta_max 25.99
_diffrn_reflns_theta_min 3.25
_exptl_absorpt_coefficient_mu 0.092
_exptl_absorpt_correction_T_max 0.9621
_exptl_absorpt_correction_T_min 0.9513
_exptl_absorpt_correction_type multi-scan
_exptl_absorpt_process_details '(SADABS; Bruker, 2000)'
_exptl_crystal_colour colorless
_exptl_crystal_density_diffrn 1.314
_exptl_crystal_density_method 'not measured'
_exptl_crystal_description prism
_exptl_crystal_F_000 648
_exptl_crystal_size_max 0.35
_exptl_crystal_size_mid 0.30
_exptl_crystal_size_min 0.29
_refine_diff_density_max 0.203
_refine_diff_density_min -0.169
_refine_ls_extinction_method none
_refine_ls_goodness_of_fit_ref 1.032
_refine_ls_hydrogen_treatment mixed
_refine_ls_matrix_type full
_refine_ls_number_parameters 203
_refine_ls_number_reflns 1734
_refine_ls_number_restraints 0
_refine_ls_restrained_S_all 1.032
_refine_ls_R_factor_all 0.0440
_refine_ls_R_factor_gt 0.0386
_refine_ls_shift/su_max 0.000
_refine_ls_shift/su_mean 0.000
_refine_ls_structure_factor_coef Fsqd
_refine_ls_weighting_details 'calc w=1/[\s^2^(Fo^2^)+(0.0446P)^2^+0.4409P] where P=(Fo^2^+2Fc^2^)/3'
_refine_ls_weighting_scheme calc
_refine_ls_wR_factor_gt 0.0924
_refine_ls_wR_factor_ref 0.0960
_reflns_number_gt 1560
_reflns_number_total 1734
_reflns_threshold_expression >2sigma(I)
_cod_data_source_file is5345sup1.cf
_cod_data_source_block I
_cod_database_code 2239549
_cod_database_fobs_code 2239549

loop_
_symmetry_equiv_pos_as_xyz
'x, y, z'
'-x+1/2, -y, z+1/2'
'x+1/2, -y+1/2, -z'
'-x, y+1/2, -z+1/2'

loop_
_atom_site_type_symbol
_atom_site_label
_atom_site_fract_x
_atom_site_fract_y
_atom_site_fract_z
_atom_site_U_iso_or_equiv
_atom_site_adp_type
_atom_site_calc_flag
_atom_site_refinement_flags
_atom_site_occupancy
_atom_site_symmetry_multiplicity
O O1 0.6491(3) 0.0825(2) 0.69986(12) 0.0753(7) Uani d . 1 1
O O2 0.5859(3) -0.1011(2) 0.62676(11) 0.0652(6) Uani d . 1 1
O O3 0.4901(2) -0.27188(15) 0.47755(10) 0.0465(5) Uani d . 1 1
O O4 0.1336(2) -0.00830(19) 0.44707(11) 0.0497(5) Uani d . 1 1
C C1 0.6058(3) 0.0396(3) 0.62152(15) 0.0506(7) Uani d . 1 1
C C2 0.7289(3) 0.0663(3) 0.56347(16) 0.0496(7) Uani d . 1 1
H H2A 0.8089 0.0059 0.5752 0.060 Uiso calc R 1 1
H H2B 0.7640 0.1565 0.5717 0.060 Uiso calc R 1 1
C C3 0.6849(3) 0.0497(3) 0.47526(15) 0.0454(6) Uani d . 1 1
H H3 0.7658 0.0822 0.4420 0.054 Uiso calc R 1 1
C C4 0.5513(3) 0.1339(3) 0.45651(16) 0.0484(6) Uani d . 1 1
H H4A 0.5262 0.1253 0.4001 0.058 Uiso calc R 1 1
H H4B 0.5720 0.2269 0.4675 0.058 Uiso calc R 1 1
C C5 0.4239(3) 0.0869(2) 0.50846(16) 0.0428(6) Uani d . 1 1
H H5 0.3392 0.1433 0.4965 0.051 Uiso calc R 1 1
C C6 0.4659(3) 0.1088(3) 0.59727(17) 0.0550(7) Uani d . 1 1
H H6A 0.4764 0.2037 0.6069 0.066 Uiso calc R 1 1
H H6B 0.3869 0.0767 0.6310 0.066 Uiso calc R 1 1
C C7 0.6542(3) -0.0947(3) 0.45113(15) 0.0431(6) Uani d . 1 1
H H7A 0.6618 -0.1010 0.3931 0.052 Uiso calc R 1 1
H H7B 0.7305 -0.1503 0.4738 0.052 Uiso calc R 1 1
C C8 0.5093(3) -0.1518(2) 0.47572(13) 0.0351(5) Uani d . 1 1
C C9 0.3807(3) -0.0595(2) 0.49186(13) 0.0340(5) Uani d . 1 1
H H9 0.3354 -0.0919 0.5415 0.041 Uiso calc R 1 1
C C10 0.6360(6) -0.0235(4) 0.75276(19) 0.0986(15) Uani d . 1 1
H H10A 0.5687 -0.0013 0.7958 0.118 Uiso calc R 1 1
H H10B 0.7303 -0.0448 0.7762 0.118 Uiso calc R 1 1
C C11 0.5806(4) -0.1374(4) 0.70659(17) 0.0695(10) Uani d . 1 1
H H11A 0.6407 -0.2155 0.7160 0.083 Uiso calc R 1 1
H H11B 0.4809 -0.1578 0.7222 0.083 Uiso calc R 1 1
C C12 0.2635(2) -0.0783(2) 0.42468(14) 0.0361(5) Uani d . 1 1
H H12 0.2395 -0.1734 0.4220 0.043 Uiso calc R 1 1
C C13 0.3099(2) -0.0343(2) 0.34160(13) 0.0351(5) Uani d . 1 1
C C14 0.3927(3) -0.1185(3) 0.29428(14) 0.0445(6) Uani d . 1 1
H H14 0.4169 -0.2028 0.3133 0.053 Uiso calc R 1 1
C C15 0.4402(3) -0.0792(3) 0.21877(16) 0.0559(7) Uani d . 1 1
H H15 0.4965 -0.1369 0.1878 0.067 Uiso calc R 1 1
C C16 0.4044(3) 0.0444(3) 0.18965(17) 0.0598(8) Uani d . 1 1
H H16 0.4362 0.0709 0.1391 0.072 Uiso calc R 1 1
C C17 0.3212(3) 0.1284(3) 0.23589(17) 0.0541(7) Uani d . 1 1
H H17 0.2968 0.2123 0.2163 0.065 Uiso calc R 1 1
C C18 0.2731(3) 0.0903(3) 0.31126(15) 0.0437(6) Uani d . 1 1
H H18 0.2161 0.1481 0.3417 0.052 Uiso calc R 1 1
H H4 0.078(4) -0.061(4) 0.474(2) 0.085(12) Uiso d . 1 1

loop_
_atom_site_aniso_label
_atom_site_aniso_U_11
_atom_site_aniso_U_22
_atom_site_aniso_U_33
_atom_site_aniso_U_12
_atom_site_aniso_U_13
_atom_site_aniso_U_23
O1 0.1027(18) 0.0848(16) 0.0384(10) -0.0320(15) -0.0114(11) -0.0115(11)
O2 0.1016(17) 0.0530(12) 0.0411(10) -0.0264(12) -0.0194(11) 0.0094(9)
O3 0.0556(11) 0.0299(9) 0.0539(10) 0.0049(8) -0.0135(9) -0.0010(8)
O4 0.0375(9) 0.0539(12) 0.0576(11) 0.0058(9) 0.0073(9) 0.0130(9)
C1 0.0665(18) 0.0489(15) 0.0363(12) -0.0176(14) -0.0052(12) -0.0066(11)
C2 0.0489(15) 0.0500(15) 0.0500(14) -0.0117(13) -0.0108(12) -0.0009(12)
C3 0.0436(13) 0.0515(15) 0.0411(12) -0.0118(12) 0.0011(11) 0.0048(12)
C4 0.0596(15) 0.0357(13) 0.0499(14) -0.0120(12) -0.0102(12) 0.0089(11)
C5 0.0437(13) 0.0309(12) 0.0538(14) 0.0018(11) -0.0048(11) -0.0021(11)
C6 0.0579(17) 0.0506(16) 0.0564(16) -0.0087(14) 0.0072(13) -0.0189(13)
C7 0.0390(13) 0.0511(15) 0.0391(12) 0.0030(12) -0.0009(10) -0.0044(11)
C8 0.0421(12) 0.0352(12) 0.0281(10) 0.0014(10) -0.0074(10) 0.0013(9)
C9 0.0390(12) 0.0311(11) 0.0320(10) -0.0010(10) 0.0005(9) 0.0025(9)
C10 0.128(4) 0.126(4) 0.0412(16) -0.041(3) -0.009(2) 0.002(2)
C11 0.082(2) 0.079(2) 0.0473(16) 0.022(2) 0.0053(16) 0.0114(16)
C12 0.0329(12) 0.0333(12) 0.0422(12) -0.0030(10) -0.0008(10) 0.0050(10)
C13 0.0329(12) 0.0359(12) 0.0365(11) -0.0049(10) -0.0065(9) 0.0017(10)
C14 0.0470(14) 0.0447(14) 0.0420(12) 0.0035(12) -0.0029(11) -0.0007(11)
C15 0.0582(17) 0.0692(19) 0.0403(14) 0.0010(16) 0.0036(12) -0.0045(14)
C16 0.0600(18) 0.080(2) 0.0393(13) -0.0102(17) 0.0024(13) 0.0139(15)
C17 0.0601(17) 0.0504(16) 0.0518(15) -0.0063(14) -0.0077(13) 0.0182(13)
C18 0.0473(14) 0.0395(13) 0.0445(13) -0.0006(11) -0.0043(11) 0.0046(11)

loop_
_atom_type_symbol
_atom_type_description
_atom_type_scat_dispersion_real
_atom_type_scat_dispersion_imag
_atom_type_scat_source
C C 0.0033 0.0000 'International Tables Vol C Tables 4.2.6.8 and 6.1.1.4'
H H 0.0000 0.0000 'International Tables Vol C Tables 4.2.6.8 and 6.1.1.4'
O O 0.0106 0.0000 'International Tables Vol C Tables 4.2.6.8 and 6.1.1.4'

loop_
_geom_angle_atom_site_label_1
_geom_angle_atom_site_label_2
_geom_angle_atom_site_label_3
_geom_angle
C10 O1 C1 108.9(2)
C11 O2 C1 109.0(2)
C12 O4 H4 109(2)
O2 C1 O1 106.1(2)
O2 C1 C2 108.1(2)
O1 C1 C2 108.9(2)
O2 C1 C6 111.3(2)
O1 C1 C6 109.9(2)
C2 C1 C6 112.3(2)
C1 C2 C3 113.5(2)
C1 C2 H2A 108.9
C3 C2 H2A 108.9
C1 C2 H2B 108.9
C3 C2 H2B 108.9
H2A C2 H2B 107.7
C4 C3 C7 109.0(2)
C4 C3 C2 110.3(2)
C7 C3 C2 113.8(2)
C4 C3 H3 107.8
C7 C3 H3 107.8
C2 C3 H3 107.8
C3 C4 C5 109.0(2)
C3 C4 H4A 109.9
C5 C4 H4A 109.9
C3 C4 H4B 109.9
C5 C4 H4B 109.9
H4A C4 H4B 108.3
C4 C5 C6 108.0(2)
C4 C5 C9 112.8(2)
C6 C5 C9 111.7(2)
C4 C5 H5 108.1
C6 C5 H5 108.1
C9 C5 H5 108.1
C1 C6 C5 113.7(2)
C1 C6 H6A 108.8
C5 C6 H6A 108.8
C1 C6 H6B 108.8
C5 C6 H6B 108.8
H6A C6 H6B 107.7
C8 C7 C3 116.9(2)
C8 C7 H7A 108.1
C3 C7 H7A 108.1
C8 C7 H7B 108.1
C3 C7 H7B 108.1
H7A C7 H7B 107.3
O3 C8 C7 120.8(2)
O3 C8 C9 119.1(2)
C7 C8 C9 119.91(19)
C8 C9 C5 114.35(19)
C8 C9 C12 109.31(18)
C5 C9 C12 114.77(18)
C8 C9 H9 105.9
C5 C9 H9 105.9
C12 C9 H9 105.9
O1 C10 C11 107.1(3)
O1 C10 H10A 110.3
C11 C10 H10A 110.3
O1 C10 H10B 110.3
C11 C10 H10B 110.3
H10A C10 H10B 108.5
O2 C11 C10 106.7(3)
O2 C11 H11A 110.4
C10 C11 H11A 110.4
O2 C11 H11B 110.4
C10 C11 H11B 110.4
H11A C11 H11B 108.6
O4 C12 C13 109.15(19)
O4 C12 C9 108.93(19)
C13 C12 C9 115.27(18)
O4 C12 H12 107.7
C13 C12 H12 107.7
C9 C12 H12 107.7
C14 C13 C18 118.4(2)
C14 C13 C12 119.8(2)
C18 C13 C12 121.8(2)
C13 C14 C15 121.0(3)
C13 C14 H14 119.5
C15 C14 H14 119.5
C16 C15 C14 120.1(3)
C16 C15 H15 119.9
C14 C15 H15 119.9
C15 C16 C17 119.4(3)
C15 C16 H16 120.3
C17 C16 H16 120.3
C16 C17 C18 121.0(3)
C16 C17 H17 119.5
C18 C17 H17 119.5
C17 C18 C13 120.1(3)
C17 C18 H18 119.9
C13 C18 H18 119.9

loop_
_geom_bond_atom_site_label_1
_geom_bond_atom_site_label_2
_geom_bond_distance
O1 C10 1.386(4)
O1 C1 1.429(3)
O2 C11 1.379(3)
O2 C1 1.425(3)
O3 C8 1.218(3)
O4 C12 1.430(3)
O4 H4 0.86(4)
C1 C2 1.508(4)
C1 C6 1.511(4)
C2 C3 1.532(4)
C2 H2A 0.9700
C2 H2B 0.9700
C3 C4 1.518(4)
C3 C7 1.529(4)
C3 H3 0.9800
C4 C5 1.526(4)
C4 H4A 0.9700
C4 H4B 0.9700
C5 C6 1.543(4)
C5 C9 1.546(3)
C5 H5 0.9800
C6 H6A 0.9700
C6 H6B 0.9700
C7 C8 1.500(3)
C7 H7A 0.9700
C7 H7B 0.9700
C8 C9 1.521(3)
C9 C12 1.561(3)
C9 H9 0.9800
C10 C11 1.467(5)
C10 H10A 0.9700
C10 H10B 0.9700
C11 H11A 0.9700
C11 H11B 0.9700
C12 C13 1.513(3)
C12 H12 0.9800
C13 C14 1.381(3)
C13 C18 1.390(3)
C14 C15 1.387(4)
C14 H14 0.9300
C15 C16 1.371(4)
C15 H15 0.9300
C16 C17 1.372(4)
C16 H16 0.9300
C17 C18 1.384(4)
C17 H17 0.9300
C18 H18 0.9300

loop_
_geom_hbond_atom_site_label_D
_geom_hbond_atom_site_label_H
_geom_hbond_atom_site_label_A
_geom_hbond_site_symmetry_A
_geom_hbond_distance_DH
_geom_hbond_distance_HA
_geom_hbond_distance_DA
_geom_hbond_angle_DHA
_geom_hbond_publ_flag
O4 H4 O3 3_446 0.86(4) 2.03(4) 2.857(3) 163(3) yes
C16 H16 O3 4_655 0.93 2.59 3.473(4) 159 yes

loop_
_geom_torsion_atom_site_label_1
_geom_torsion_atom_site_label_2
_geom_torsion_atom_site_label_3
_geom_torsion_atom_site_label_4
_geom_torsion
C11 O2 C1 O1 14.4(4)
C11 O2 C1 C2 131.1(3)
C11 O2 C1 C6 -105.2(3)
C10 O1 C1 O2 -8.1(4)
C10 O1 C1 C2 -124.2(3)
C10 O1 C1 C6 112.4(3)
O2 C1 C2 C3 76.3(3)
O1 C1 C2 C3 -168.8(2)
C6 C1 C2 C3 -46.9(3)
C1 C2 C3 C4 53.7(3)
C1 C2 C3 C7 -69.2(3)
C7 C3 C4 C5 64.1(3)
C2 C3 C4 C5 -61.5(3)
C3 C4 C5 C6 62.2(3)
C3 C4 C5 C9 -61.7(3)
O2 C1 C6 C5 -72.3(3)
O1 C1 C6 C5 170.5(2)
C2 C1 C6 C5 49.1(3)
C4 C5 C6 C1 -56.8(3)
C9 C5 C6 C1 67.8(3)
C4 C3 C7 C8 -45.7(3)
C2 C3 C7 C8 77.9(3)
C3 C7 C8 O3 -161.2(2)
C3 C7 C8 C9 24.0(3)
O3 C8 C9 C5 165.8(2)
C7 C8 C9 C5 -19.3(3)
O3 C8 C9 C12 -64.0(3)
C7 C8 C9 C12 110.9(2)
C4 C5 C9 C8 37.9(3)
C6 C5 C9 C8 -83.9(3)
C4 C5 C9 C12 -89.6(2)
C6 C5 C9 C12 148.6(2)
C1 O1 C10 C11 -0.8(5)
C1 O2 C11 C10 -14.8(4)
O1 C10 C11 O2 9.6(5)
C8 C9 C12 O4 170.56(19)
C5 C9 C12 O4 -59.4(3)
C8 C9 C12 C13 -66.4(2)
C5 C9 C12 C13 63.6(3)
O4 C12 C13 C14 -154.8(2)
C9 C12 C13 C14 82.3(3)
O4 C12 C13 C18 26.0(3)
C9 C12 C13 C18 -96.9(3)
C18 C13 C14 C15 1.1(4)
C12 C13 C14 C15 -178.2(2)
C13 C14 C15 C16 -0.5(4)
C14 C15 C16 C17 0.0(4)
C15 C16 C17 C18 0.0(4)
C16 C17 C18 C13 0.6(4)
C14 C13 C18 C17 -1.1(4)
C12 C13 C18 C17 178.1(2)
